data_7000225
loop_
_publ_author_name
'Soran, Albert'
'Breunig, Hans J.'
'Lippolis, Vito'
'Arca, Massimiliano'
'Silvestru, Cristian'

_publ_section_title
;
 Monoorganobismuth(iii) dihalides containing the new pincer
 2,6-{MeN(CH2CH2)2NCH2}2C6H3 ligand: solution NMR, vibrational and
 single-crystal X-ray studies
;
_journal_issue 1
_journal_name_full 'Dalton Transactions'
_journal_page_first 77
_journal_page_last 84
_journal_paper_doi 10.1039/b811713f
_journal_year 2009
_chemical_formula_sum 'C18 H29 Bi I2 N4'
_chemical_formula_weight 764.23
_chemical_name_systematic
;
?
;
_space_group_IT_number 15
_symmetry_cell_setting monoclinic
_symmetry_space_group_name_Hall '-C 2yc'
_symmetry_space_group_name_H-M 'C 1 2/c 1'
_atom_sites_solution_hydrogens geom
_atom_sites_solution_primary direct
_atom_sites_solution_secondary difmap
_audit_creation_method SHELXL-97
_cell_angle_alpha 90.00
_cell_angle_beta 94.319(2)
_cell_angle_gamma 90.00
_cell_formula_units_Z 4
_cell_length_a 17.939(2)
_cell_length_b 13.7513(16)
_cell_length_c 9.4025(11)
_cell_measurement_reflns_used 3598
_cell_measurement_temperature 297(2)
_cell_measurement_theta_max 27.56
_cell_measurement_theta_min 2.28
_cell_volume 2312.9(5)
_computing_cell_refinement 'Bruker SMART'
_computing_data_collection 'Bruker SMART'
_computing_data_reduction 'Bruker SAINT'
_computing_molecular_graphics 'Bruker SHELXTL'
_computing_publication_material 'Bruker SHELXTL'
_computing_structure_refinement 'Bruker SHELXTL'
_computing_structure_solution 'Bruker SHELXTL'
_diffrn_ambient_temperature 297(2)
_diffrn_measured_fraction_theta_full 0.999
_diffrn_measured_fraction_theta_max 0.999
_diffrn_measurement_device_type 'CCD area detector'
_diffrn_measurement_method 'phi and omega scans'
_diffrn_radiation_monochromator graphite
_diffrn_radiation_source 'fine-focus sealed tube'
_diffrn_radiation_type MoK\a
_diffrn_radiation_wavelength 0.71073
_diffrn_reflns_av_R_equivalents 0.0325
_diffrn_reflns_av_sigmaI/netI 0.0302
_diffrn_reflns_limit_h_max 22
_diffrn_reflns_limit_h_min -22
_diffrn_reflns_limit_k_max 17
_diffrn_reflns_limit_k_min -17
_diffrn_reflns_limit_l_max 11
_diffrn_reflns_limit_l_min -11
_diffrn_reflns_number 9106
_diffrn_reflns_theta_full 26.37
_diffrn_reflns_theta_max 26.37
_diffrn_reflns_theta_min 1.87
_exptl_absorpt_coefficient_mu 10.301
_exptl_absorpt_correction_T_max 0.130
_exptl_absorpt_correction_T_min 0.109
_exptl_absorpt_correction_type multi-scan
_exptl_absorpt_process_details 'Bruker, 2001.'
_exptl_crystal_colour yellow
_exptl_crystal_density_diffrn 2.195
_exptl_crystal_density_method 'not measured'
_exptl_crystal_description block
_exptl_crystal_F_000 1416
_exptl_crystal_size_max 0.24
_exptl_crystal_size_mid 0.23
_exptl_crystal_size_min 0.20
_refine_diff_density_max 0.891
_refine_diff_density_min -1.918
_refine_diff_density_rms 0.124
_refine_ls_extinction_method none
_refine_ls_goodness_of_fit_ref 1.159
_refine_ls_hydrogen_treatment constr
_refine_ls_matrix_type full
_refine_ls_number_parameters 116
_refine_ls_number_reflns 2362
_refine_ls_number_restraints 0
_refine_ls_restrained_S_all 1.159
_refine_ls_R_factor_all 0.0319
_refine_ls_R_factor_gt 0.0302
_refine_ls_shift/su_max 0.002
_refine_ls_shift/su_mean 0.000
_refine_ls_structure_factor_coef Fsqd
_refine_ls_weighting_details 'calc w=1/[\s^2^(Fo^2^)+(0.0165P)^2^+9.6075P] where P=(Fo^2^+2Fc^2^)/3'
_refine_ls_weighting_scheme calc
_refine_ls_wR_factor_gt 0.0628
_refine_ls_wR_factor_ref 0.0635
_reflns_number_gt 2279
_reflns_number_total 2362
_reflns_threshold_expression >2sigma(I)
_cod_data_source_file b811713f.txt
_cod_data_source_block 682013
_cod_depositor_comments
;
The following automatic conversions were performed:
'_symmetry_cell_setting' value 'Monoclinic' changed to 'monoclinic'
according to '/home/saulius/struct/CIF-dictionaries/cif_core.dic'
dictionary named 'cif_core.dic' version 2.4.1 from 2010-06-29.

Automatic conversion script
Id: cif_fix_enum 1527 2010-12-29 10:47:43Z saulius 
;
_cod_original_sg_symbol_H-M 'C2/c '
_cod_database_code 7000225

loop_
_symmetry_equiv_pos_as_xyz
'x, y, z'
'-x, y, -z+1/2'
'x+1/2, y+1/2, z'
'-x+1/2, y+1/2, -z+1/2'
'-x, -y, -z'
'x, -y, z-1/2'
'-x+1/2, -y+1/2, -z'
'x+1/2, -y+1/2, z-1/2'

loop_
_atom_site_label
_atom_site_type_symbol
_atom_site_fract_x
_atom_site_fract_y
_atom_site_fract_z
_atom_site_U_iso_or_equiv
_atom_site_adp_type
_atom_site_occupancy
_atom_site_symmetry_multiplicity
_atom_site_calc_flag
_atom_site_refinement_flags
_atom_site_disorder_assembly
_atom_site_disorder_group
Bi1 Bi 0.5000 0.695496(18) 0.2500 0.03009(9) Uani 1 2 d S . .
C1 C 0.5000 0.8565(5) 0.2500 0.0332(16) Uani 1 2 d S . .
C2 C 0.5463(3) 0.9041(4) 0.1606(7) 0.0449(14) Uani 1 1 d . . .
C3 C 0.5450(4) 1.0057(4) 0.1638(7) 0.0525(17) Uani 1 1 d . . .
H3 H 0.5754 1.0405 0.1061 0.063 Uiso 1 1 calc R . .
C4 C 0.5000 1.0548(6) 0.2500 0.058(3) Uani 1 2 d S . .
H4 H 0.5000 1.1224 0.2500 0.069 Uiso 1 2 calc SR . .
C5 C 0.5880(3) 0.8470(4) 0.0567(7) 0.0490(15) Uani 1 1 d . . .
H5A H 0.5565 0.8401 -0.0313 0.059 Uiso 1 1 calc R . .
H5B H 0.6320 0.8835 0.0351 0.059 Uiso 1 1 calc R . .
C6 C 0.6236(3) 0.6882(5) -0.0183(6) 0.0481(15) Uani 1 1 d . . .
H6A H 0.6579 0.7210 -0.0773 0.058 Uiso 1 1 calc R . .
H6B H 0.5764 0.6798 -0.0746 0.058 Uiso 1 1 calc R . .
C7 C 0.6547(3) 0.5902(5) 0.0242(7) 0.0506(15) Uani 1 1 d . . .
H7A H 0.6198 0.5561 0.0802 0.061 Uiso 1 1 calc R . .
H7B H 0.6615 0.5519 -0.0606 0.061 Uiso 1 1 calc R . .
C8 C 0.7136(3) 0.6557(4) 0.2352(7) 0.0464(14) Uani 1 1 d . . .
H8A H 0.7604 0.6624 0.2931 0.056 Uiso 1 1 calc R . .
H8B H 0.6789 0.6205 0.2906 0.056 Uiso 1 1 calc R . .
C9 C 0.6823(3) 0.7553(4) 0.1985(6) 0.0418(13) Uani 1 1 d . . .
H9A H 0.6736 0.7897 0.2858 0.050 Uiso 1 1 calc R . .
H9B H 0.7186 0.7920 0.1490 0.050 Uiso 1 1 calc R . .
C10 C 0.7579(4) 0.5061(5) 0.1429(8) 0.0670(19) Uani 1 1 d . . .
H10A H 0.8059 0.5142 0.1939 0.100 Uiso 1 1 calc R . .
H10B H 0.7635 0.4701 0.0569 0.100 Uiso 1 1 calc R . .
H10C H 0.7253 0.4714 0.2015 0.100 Uiso 1 1 calc R . .
I1 I 0.59018(2) 0.70509(3) 0.54332(4) 0.05675(14) Uani 1 1 d . . .
N1 N 0.6115(2) 0.7493(3) 0.1076(5) 0.0371(10) Uani 1 1 d . . .
N2 N 0.7262(3) 0.6008(4) 0.1074(5) 0.0463(12) Uani 1 1 d . . .

loop_
_atom_site_aniso_label
_atom_site_aniso_U_11
_atom_site_aniso_U_22
_atom_site_aniso_U_33
_atom_site_aniso_U_23
_atom_site_aniso_U_13
_atom_site_aniso_U_12
Bi1 0.03111(15) 0.02852(14) 0.03087(15) 0.000 0.00395(10) 0.000
C1 0.040(4) 0.022(3) 0.037(4) 0.000 -0.004(3) 0.000
C2 0.040(3) 0.036(3) 0.056(4) 0.013(3) -0.014(3) -0.002(2)
C3 0.062(4) 0.038(3) 0.054(4) 0.015(3) -0.023(3) -0.014(3)
C4 0.078(7) 0.028(4) 0.061(6) 0.000 -0.032(5) 0.000
C5 0.044(3) 0.048(3) 0.055(4) 0.022(3) 0.008(3) -0.002(3)
C6 0.039(3) 0.071(4) 0.035(3) 0.002(3) 0.007(2) 0.002(3)
C7 0.044(3) 0.062(4) 0.048(4) -0.013(3) 0.012(3) 0.001(3)
C8 0.034(3) 0.053(3) 0.051(4) 0.007(3) -0.004(3) 0.000(3)
C9 0.029(3) 0.048(3) 0.048(3) 0.006(3) 0.005(2) -0.006(2)
C10 0.058(4) 0.065(4) 0.079(5) 0.002(4) 0.013(4) 0.014(4)
I1 0.0530(3) 0.0709(3) 0.0456(3) -0.00217(19) -0.0012(2) 0.0115(2)
N1 0.031(2) 0.043(3) 0.038(3) 0.009(2) 0.0075(19) 0.0026(19)
N2 0.037(3) 0.051(3) 0.052(3) 0.003(2) 0.010(2) 0.007(2)

loop_
_atom_type_symbol
_atom_type_description
_atom_type_scat_dispersion_real
_atom_type_scat_dispersion_imag
_atom_type_scat_source
C C 0.0033 0.0016 'International Tables Vol C Tables 4.2.6.8 and 6.1.1.4'
H H 0.0000 0.0000 'International Tables Vol C Tables 4.2.6.8 and 6.1.1.4'
N N 0.0061 0.0033 'International Tables Vol C Tables 4.2.6.8 and 6.1.1.4'
I I -0.4742 1.8119 'International Tables Vol C Tables 4.2.6.8 and 6.1.1.4'
Bi Bi -4.1077 10.2566 'International Tables Vol C Tables 4.2.6.8 and 6.1.1.4'

loop_
_geom_angle_atom_site_label_1
_geom_angle_atom_site_label_2
_geom_angle_atom_site_label_3
_geom_angle
_geom_angle_site_symmetry_1
_geom_angle_site_symmetry_3
_geom_angle_publ_flag
C1 Bi1 N1 73.43(10) . . ?
C1 Bi1 N1 73.43(10) . 2_655 ?
N1 Bi1 N1 146.9(2) . 2_655 ?
C1 Bi1 I1 87.555(9) . . ?
N1 Bi1 I1 94.36(10) . . ?
N1 Bi1 I1 84.24(10) 2_655 . ?
C1 Bi1 I1 87.555(9) . 2_655 ?
N1 Bi1 I1 84.24(10) . 2_655 ?
N1 Bi1 I1 94.36(10) 2_655 2_655 ?
I1 Bi1 I1 175.111(19) . 2_655 ?
C2 C1 C2 123.8(7) 2_655 . ?
C2 C1 Bi1 118.1(3) 2_655 . ?
C2 C1 Bi1 118.1(3) . . ?
C1 C2 C3 116.5(6) . . ?
C1 C2 C5 119.9(5) . . ?
C3 C2 C5 123.2(6) . . ?
C4 C3 C2 121.2(6) . . ?
C4 C3 H3 119.4 . . ?
C2 C3 H3 119.4 . . ?
C3 C4 C3 120.7(8) . 2_655 ?
C3 C4 H4 119.7 . . ?
C3 C4 H4 119.7 2_655 . ?
N1 C5 C2 114.2(5) . . ?
N1 C5 H5A 108.7 . . ?
C2 C5 H5A 108.7 . . ?
N1 C5 H5B 108.7 . . ?
C2 C5 H5B 108.7 . . ?
H5A C5 H5B 107.6 . . ?
N1 C6 C7 111.7(5) . . ?
N1 C6 H6A 109.3 . . ?
C7 C6 H6A 109.3 . . ?
N1 C6 H6B 109.3 . . ?
C7 C6 H6B 109.3 . . ?
H6A C6 H6B 107.9 . . ?
N2 C7 C6 110.3(5) . . ?
N2 C7 H7A 109.6 . . ?
C6 C7 H7A 109.6 . . ?
N2 C7 H7B 109.6 . . ?
C6 C7 H7B 109.6 . . ?
H7A C7 H7B 108.1 . . ?
N2 C8 C9 111.2(5) . . ?
N2 C8 H8A 109.4 . . ?
C9 C8 H8A 109.4 . . ?
N2 C8 H8B 109.4 . . ?
C9 C8 H8B 109.4 . . ?
H8A C8 H8B 108.0 . . ?
N1 C9 C8 111.7(5) . . ?
N1 C9 H9A 109.3 . . ?
C8 C9 H9A 109.3 . . ?
N1 C9 H9B 109.3 . . ?
C8 C9 H9B 109.3 . . ?
H9A C9 H9B 107.9 . . ?
N2 C10 H10A 109.5 . . ?
N2 C10 H10B 109.5 . . ?
H10A C10 H10B 109.5 . . ?
N2 C10 H10C 109.5 . . ?
H10A C10 H10C 109.5 . . ?
H10B C10 H10C 109.5 . . ?
C5 N1 C9 110.4(4) . . ?
C5 N1 C6 108.2(4) . . ?
C9 N1 C6 108.8(4) . . ?
C5 N1 Bi1 102.4(3) . . ?
C9 N1 Bi1 112.3(3) . . ?
C6 N1 Bi1 114.5(3) . . ?
C10 N2 C8 111.0(5) . . ?
C10 N2 C7 110.4(5) . . ?
C8 N2 C7 108.1(4) . . ?

loop_
_geom_bond_atom_site_label_1
_geom_bond_atom_site_label_2
_geom_bond_distance
_geom_bond_site_symmetry_2
_geom_bond_publ_flag
Bi1 C1 2.214(7) . ?
Bi1 N1 2.596(4) . ?
Bi1 N1 2.596(4) 2_655 ?
Bi1 I1 3.0934(5) . ?
Bi1 I1 3.0934(5) 2_655 ?
C1 C2 1.389(7) 2_655 ?
C1 C2 1.389(7) . ?
C2 C3 1.397(7) . ?
C2 C5 1.497(9) . ?
C3 C4 1.365(8) . ?
C3 H3 0.9300 . ?
C4 C3 1.365(8) 2_655 ?
C4 H4 0.9300 . ?
C5 N1 1.477(7) . ?
C5 H5A 0.9700 . ?
C5 H5B 0.9700 . ?
C6 N1 1.482(7) . ?
C6 C7 1.502(8) . ?
C6 H6A 0.9700 . ?
C6 H6B 0.9700 . ?
C7 N2 1.457(8) . ?
C7 H7A 0.9700 . ?
C7 H7B 0.9700 . ?
C8 N2 1.451(8) . ?
C8 C9 1.510(8) . ?
C8 H8A 0.9700 . ?
C8 H8B 0.9700 . ?
C9 N1 1.479(7) . ?
C9 H9A 0.9700 . ?
C9 H9B 0.9700 . ?
C10 N2 1.450(8) . ?
C10 H10A 0.9600 . ?
C10 H10B 0.9600 . ?
C10 H10C 0.9600 . ?

loop_
_geom_torsion_atom_site_label_1
_geom_torsion_atom_site_label_2
_geom_torsion_atom_site_label_3
_geom_torsion_atom_site_label_4
_geom_torsion
_geom_torsion_site_symmetry_1
_geom_torsion_site_symmetry_2
_geom_torsion_site_symmetry_3
_geom_torsion_site_symmetry_4
_geom_torsion_publ_flag
N1 Bi1 C1 C2 -169.3(3) . . . 2_655 ?
N1 Bi1 C1 C2 10.7(3) 2_655 . . 2_655 ?
I1 Bi1 C1 C2 -74.0(3) . . . 2_655 ?
I1 Bi1 C1 C2 106.0(3) 2_655 . . 2_655 ?
N1 Bi1 C1 C2 10.7(3) . . . . ?
N1 Bi1 C1 C2 -169.3(3) 2_655 . . . ?
I1 Bi1 C1 C2 106.0(3) . . . . ?
I1 Bi1 C1 C2 -74.0(3) 2_655 . . . ?
C2 C1 C2 C3 0.2(4) 2_655 . . . ?
Bi1 C1 C2 C3 -179.8(4) . . . . ?
C2 C1 C2 C5 -173.4(6) 2_655 . . . ?
Bi1 C1 C2 C5 6.6(6) . . . . ?
C1 C2 C3 C4 -0.4(7) . . . . ?
C5 C2 C3 C4 173.0(5) . . . . ?
C2 C3 C4 C3 0.2(4) . . . 2_655 ?
C1 C2 C5 N1 -33.4(7) . . . . ?
C3 C2 C5 N1 153.4(5) . . . . ?
N1 C6 C7 N2 -59.7(6) . . . . ?
N2 C8 C9 N1 57.9(6) . . . . ?
C2 C5 N1 C9 -83.3(6) . . . . ?
C2 C5 N1 C6 157.7(5) . . . . ?
C2 C5 N1 Bi1 36.4(5) . . . . ?
C8 C9 N1 C5 -171.9(5) . . . . ?
C8 C9 N1 C6 -53.3(6) . . . . ?
C8 C9 N1 Bi1 74.5(5) . . . . ?
C7 C6 N1 C5 174.5(5) . . . . ?
C7 C6 N1 C9 54.6(6) . . . . ?
C7 C6 N1 Bi1 -72.0(5) . . . . ?
C1 Bi1 N1 C5 -25.0(3) . . . . ?
N1 Bi1 N1 C5 -25.0(3) 2_655 . . . ?
I1 Bi1 N1 C5 -111.2(3) . . . . ?
I1 Bi1 N1 C5 64.1(3) 2_655 . . . ?
C1 Bi1 N1 C9 93.4(3) . . . . ?
N1 Bi1 N1 C9 93.4(3) 2_655 . . . ?
I1 Bi1 N1 C9 7.3(3) . . . . ?
I1 Bi1 N1 C9 -177.4(3) 2_655 . . . ?
C1 Bi1 N1 C6 -141.8(4) . . . . ?
N1 Bi1 N1 C6 -141.8(4) 2_655 . . . ?
I1 Bi1 N1 C6 132.0(3) . . . . ?
I1 Bi1 N1 C6 -52.7(3) 2_655 . . . ?
C9 C8 N2 C10 178.6(5) . . . . ?
C9 C8 N2 C7 -60.2(6) . . . . ?
C6 C7 N2 C10 -177.4(5) . . . . ?
C6 C7 N2 C8 60.9(6) . . . . ?
